data_7128636
loop_
_publ_author_name
'Sun, Xi-Shang'
'Chang, Xin'
'Shi, Li-Min'
'Wang, Zuo-Fei'
'Wei, Liang'
'Wang, Chun-Jiang'

_publ_section_title
;
 Palladium catalyzed cascade umpolung allylation/acetalation for the
 construction of quaternary 3-amino oxindoles.
;
_journal_issue 64
_journal_name_full 'Chemical communications (Cambridge, England)'
_journal_page_first 7958
_journal_page_last 7961
_journal_paper_doi 10.1039/d1cc03075b
_journal_volume 57
_journal_year 2021
_chemical_formula_sum 'C15 H17 F3 N2 O2'
_chemical_formula_weight 314.30
_space_group_crystal_system triclinic
_space_group_IT_number 2
_space_group_name_Hall '-P 1'
_space_group_name_H-M_alt 'P -1'
_atom_sites_solution_hydrogens mixed
_atom_sites_solution_primary direct
_atom_sites_solution_secondary difmap
_audit_creation_method SHELXL-2016/4
_audit_update_record
;
2021-06-08 deposited with the CCDC.	2021-07-08 downloaded from the CCDC.
;
_cell_angle_alpha 83.076(3)
_cell_angle_beta 83.623(3)
_cell_angle_gamma 89.078(3)
_cell_formula_units_Z 4
_cell_length_a 8.6836(12)
_cell_length_b 9.4176(13)
_cell_length_c 19.321(3)
_cell_measurement_reflns_used 4725
_cell_measurement_temperature 296(2)
_cell_measurement_theta_max 26.58
_cell_measurement_theta_min 2.31
_cell_volume 1558.8(4)
_computing_cell_refinement 'Bruker SAINT'
_computing_data_collection 'Bruker APEX2'
_computing_data_reduction 'Bruker SAINT'
_computing_molecular_graphics 'Bruker SHELXTL'
_computing_publication_material 'Bruker SHELXTL'
_computing_structure_refinement 'SHELXL-2016/4 (Sheldrick, 2016)'
_computing_structure_solution 'SHELXT 2014/4 (Sheldrick, 2014)'
_diffrn_ambient_temperature 296(2)
_diffrn_measured_fraction_theta_full 0.981
_diffrn_measured_fraction_theta_max 0.975
_diffrn_measurement_device_type 'Bruker Kappa APEX-Duo CCD'
_diffrn_measurement_method '\f and \w scans'
_diffrn_radiation_type MoK\a
_diffrn_radiation_wavelength 0.71073
_diffrn_reflns_av_R_equivalents 0.0247
_diffrn_reflns_av_unetI/netI 0.0330
_diffrn_reflns_Laue_measured_fraction_full 0.981
_diffrn_reflns_Laue_measured_fraction_max 0.975
_diffrn_reflns_limit_h_max 11
_diffrn_reflns_limit_h_min -10
_diffrn_reflns_limit_k_max 12
_diffrn_reflns_limit_k_min -12
_diffrn_reflns_limit_l_max 25
_diffrn_reflns_limit_l_min -25
_diffrn_reflns_number 20868
_diffrn_reflns_point_group_measured_fraction_full 0.981
_diffrn_reflns_point_group_measured_fraction_max 0.975
_diffrn_reflns_theta_full 25.242
_diffrn_reflns_theta_max 28.312
_diffrn_reflns_theta_min 1.068
_diffrn_source 'fine-focus sealed tube'
_exptl_absorpt_coefficient_mu 0.113
_exptl_absorpt_correction_T_max 0.7457
_exptl_absorpt_correction_T_min 0.6760
_exptl_absorpt_correction_type multi-scan
_exptl_absorpt_process_details 'SADABS-2012/1 (Bruker,2012)'
_exptl_crystal_colour colorless
_exptl_crystal_density_diffrn 1.339
_exptl_crystal_density_meas ?
_exptl_crystal_description prism
_exptl_crystal_F_000 656
_exptl_crystal_size_max 0.240
_exptl_crystal_size_mid 0.220
_exptl_crystal_size_min 0.210
_refine_diff_density_max 0.423
_refine_diff_density_min -0.291
_refine_diff_density_rms 0.040
_refine_ls_extinction_method none
_refine_ls_goodness_of_fit_ref 1.019
_refine_ls_hydrogen_treatment mixed
_refine_ls_matrix_type full
_refine_ls_number_parameters 495
_refine_ls_number_reflns 7582
_refine_ls_number_restraints 41
_refine_ls_restrained_S_all 1.017
_refine_ls_R_factor_all 0.1089
_refine_ls_R_factor_gt 0.0620
_refine_ls_shift/su_max 0.000
_refine_ls_shift/su_mean 0.000
_refine_ls_structure_factor_coef Fsqd
_refine_ls_weighting_details 'w=1/[\s^2^(Fo^2^)+(0.0763P)^2^+0.6887P] where P=(Fo^2^+2Fc^2^)/3'
_refine_ls_weighting_scheme calc
_refine_ls_wR_factor_gt 0.1591
_refine_ls_wR_factor_ref 0.1864
_reflns_Friedel_coverage 0.000
_reflns_number_gt 4504
_reflns_number_total 7582
_reflns_threshold_expression 'I > 2\s(I)'
_cod_data_source_file d1cc03075b2.cif
_cod_data_source_block x_a
_cod_depositor_comments
;
The following automatic conversions were performed:

data item '_exptl_crystal_density_meas' value 'not measured' was
changed to '?' -- the value is perceived as not measured.

Automatic conversion script
Id: cif_fix_values 7556 2019-12-06 15:28:31Z antanas 

 Adding full bibliography for 7128636.cif.
;
_cod_database_code 7128636
_shelx_shelxl_version_number 2016/4
_shelx_space_group_comment
;
The symmetry employed for this shelxl refinement is uniquely defined
by the following loop, which should always be used as a source of
symmetry information in preference to the above space-group names.
They are only intended as comments.
;
_shelx_estimated_absorpt_t_min 0.973
_shelx_estimated_absorpt_t_max 0.977

loop_
_space_group_symop_operation_xyz
'x, y, z'
'-x, -y, -z'

loop_
_atom_site_label
_atom_site_type_symbol
_atom_site_fract_x
_atom_site_fract_y
_atom_site_fract_z
_atom_site_U_iso_or_equiv
_atom_site_adp_type
_atom_site_occupancy
_atom_site_site_symmetry_order
_atom_site_calc_flag
_atom_site_refinement_flags_posn
_atom_site_refinement_flags_adp
_atom_site_refinement_flags_occupancy
_atom_site_disorder_assembly
_atom_site_disorder_group
F1 F 0.6568(3) 0.0800(3) 1.13813(12) 0.1335(10) Uani 1 1 d . . . . .
H1 H 0.952(3) 0.221(3) 0.7714(15) 0.073(9) Uiso 1 1 d . . . . .
O1 O 0.6405(2) 0.54645(19) 0.91871(9) 0.0596(5) Uani 1 1 d . . . . .
N1 N 0.7821(2) 0.3931(2) 0.85251(10) 0.0497(5) Uani 1 1 d . . . . .
C1 C 0.8816(3) 0.1707(4) 0.80298(15) 0.0643(8) Uani 1 1 d . . . . .
F2 F 0.6542(3) 0.2976(3) 1.14745(10) 0.1199(9) Uani 1 1 d . . . . .
H2N H 0.556(3) 0.321(3) 1.0372(13) 0.046(7) Uiso 1 1 d . . . . .
H2 H 0.934(4) -0.032(4) 0.7781(19) 0.105(11) Uiso 1 1 d . . . . .
O2 O 0.8549(2) 0.3450(3) 1.01667(12) 0.0826(7) Uani 1 1 d . . . . .
N2 N 0.6009(2) 0.2591(2) 1.01436(9) 0.0428(4) Uani 1 1 d . . . . .
C2 C 0.8650(4) 0.0261(4) 0.80931(17) 0.0766(9) Uani 1 1 d . . . . .
C3 C 0.7578(4) -0.0453(4) 0.85957(17) 0.0744(9) Uani 1 1 d . . . . .
H3 H 0.747(3) -0.146(3) 0.8632(16) 0.082(10) Uiso 1 1 d . . . . .
F3 F 0.8665(2) 0.1871(3) 1.14199(10) 0.1061(7) Uani 1 1 d . . . . .
N3 N 0.2947(2) 0.1749(2) 0.35465(9) 0.0445(4) Uani 1 1 d . . . . .
O3 O 0.15330(18) -0.01101(17) 0.41754(9) 0.0510(4) Uani 1 1 d . . . . .
F5 F 0.1649(3) 0.0998(2) 0.64561(9) 0.1051(7) Uani 1 1 d . . . . .
C5 C 0.6779(2) 0.1757(3) 0.89891(11) 0.0446(5) Uani 1 1 d . . . . .
C4 C 0.6622(3) 0.0301(3) 0.90442(14) 0.0552(6) Uani 1 1 d . . . . .
H4 H 0.595(3) -0.016(3) 0.9379(14) 0.060(8) Uiso 1 1 d . . . . .
H4N H 0.056(2) 0.146(2) 0.5343(11) 0.036(6) Uiso 1 1 d . . . . .
F4 F 0.1375(2) 0.3219(2) 0.64510(9) 0.0999(7) Uani 1 1 d . . . . .
N4 N 0.09932(19) 0.2247(2) 0.51499(9) 0.0367(4) Uani 1 1 d . . . . .
O4 O 0.35813(17) 0.1434(2) 0.51563(10) 0.0614(5) Uani 1 1 d . . . . .
C6 C 0.5910(2) 0.2850(2) 0.93859(11) 0.0411(5) Uani 1 1 d . . . . .
F6 F 0.3615(2) 0.2288(2) 0.64443(9) 0.0918(6) Uani 1 1 d . . . . .
C7 C 0.6713(2) 0.4261(3) 0.90389(12) 0.0453(5) Uani 1 1 d . . . . .
C8 C 0.8870(4) 0.4978(4) 0.81243(18) 0.0688(8) Uani 1 1 d . . . . .
H8C H 0.897(4) 0.496(4) 0.765(2) 0.113(13) Uiso 1 1 d . . . . .
H8A H 0.852(3) 0.594(3) 0.8207(15) 0.071(9) Uiso 1 1 d . . . . .
H8B H 0.989(4) 0.488(4) 0.8272(17) 0.098(11) Uiso 1 1 d . . . . .
C9 C 0.4164(3) 0.2938(3) 0.92907(13) 0.0515(6) Uani 1 1 d D . . . .
H9B H 0.367(3) 0.364(3) 0.9569(14) 0.064(8) Uiso 1 1 d . . . . .
H9A H 0.376(3) 0.202(3) 0.9487(13) 0.052(7) Uiso 1 1 d . . . . .
C00I C 0.2961(2) 0.3245(2) 0.35252(11) 0.0422(5) Uani 1 1 d . . . . .
C00O C 0.7873(2) 0.2451(3) 0.84873(11) 0.0469(5) Uani 1 1 d . . . . .
C14 C 1.0122(3) 0.2998(6) 0.9966(2) 0.1272(18) Uani 1 1 d . . . . .
H14A H 1.010201 0.216586 0.972521 0.191 Uiso 1 1 calc R U . . .
H14B H 1.064471 0.277368 1.037841 0.191 Uiso 1 1 calc R U . . .
H14C H 1.066149 0.375524 0.966212 0.191 Uiso 1 1 calc R U . . .
C10A C 0.3833(10) 0.3438(8) 0.8556(3) 0.0574(18) Uani 0.674(11) 1 d D U P A 1
H10A H 0.427689 0.429312 0.833934 0.069 Uiso 0.674(11) 1 calc R U P A 1
C11A C 0.2976(6) 0.2761(10) 0.8210(3) 0.079(2) Uani 0.674(11) 1 d D U P A 1
H11A H 0.251630 0.190290 0.841287 0.095 Uiso 0.674(11) 1 calc R U P A 1
H11B H 0.281269 0.312595 0.775449 0.095 Uiso 0.674(11) 1 calc R U P A 1
C10B C 0.3829(18) 0.2827(14) 0.8534(6) 0.047(3) Uani 0.326(11) 1 d D U P A 2
H10B H 0.421544 0.206822 0.830030 0.057 Uiso 0.326(11) 1 calc R U P A 2
C11B C 0.2989(11) 0.3824(15) 0.8229(5) 0.064(3) Uani 0.326(11) 1 d D U P A 2
H11C H 0.260945 0.457743 0.846881 0.077 Uiso 0.326(11) 1 calc R U P A 2
H11D H 0.277063 0.378069 0.777179 0.077 Uiso 0.326(11) 1 calc R U P A 2
C13 C 0.7318(3) 0.2003(3) 1.11612(15) 0.0621(7) Uani 1 1 d . . . . .
C12 C 0.7498(3) 0.2313(3) 1.03664(12) 0.0496(6) Uani 1 1 d . . . . .
H12 H 0.808(3) 0.145(2) 1.0173(12) 0.045(6) Uiso 1 1 d . . . . .
C16 C 0.3688(3) 0.5661(3) 0.31783(14) 0.0618(7) Uani 1 1 d . . . . .
H16 H 0.427(3) 0.641(3) 0.2880(15) 0.076(9) Uiso 1 1 d . . . . .
C17 C 0.2551(3) 0.6109(3) 0.36585(14) 0.0580(7) Uani 1 1 d . . . . .
H17 H 0.241(3) 0.709(3) 0.3692(13) 0.062(8) Uiso 1 1 d . . . . .
C18 C 0.1599(3) 0.5107(3) 0.40838(12) 0.0470(5) Uani 1 1 d . . . . .
H18 H 0.076(3) 0.548(3) 0.4420(14) 0.064(8) Uiso 1 1 d . . . . .
C19 C 0.1805(2) 0.3685(2) 0.40151(10) 0.0379(5) Uani 1 1 d . . . . .
C20 C 0.0944(2) 0.2388(2) 0.43897(10) 0.0353(4) Uani 1 1 d . . . . .
C21 C 0.1817(2) 0.1161(2) 0.40431(11) 0.0397(5) Uani 1 1 d . . . . .
C22 C 0.4053(3) 0.0917(3) 0.31437(15) 0.0657(7) Uani 1 1 d . . . . .
H22A H 0.404122 0.122993 0.265272 0.099 Uiso 1 1 calc R U . . .
H22B H 0.377897 -0.007669 0.323704 0.099 Uiso 1 1 calc R U . . .
H22C H 0.507157 0.104592 0.327454 0.099 Uiso 1 1 calc R U . . .
C23 C -0.0771(2) 0.2363(3) 0.42580(12) 0.0430(5) Uani 1 1 d . . . . .
H23B H -0.132(3) 0.316(2) 0.4460(12) 0.044(6) Uiso 1 1 d . . . . .
H23A H -0.120(3) 0.147(3) 0.4530(13) 0.051(6) Uiso 1 1 d . . . . .
C24 C -0.1026(3) 0.2435(3) 0.35049(13) 0.0570(6) Uani 1 1 d . . . . .
H24 H -0.051944 0.175026 0.325349 0.068 Uiso 1 1 calc R U . . .
C25 C -0.1862(4) 0.3333(4) 0.31689(17) 0.0848(10) Uani 1 1 d . . . . .
H25A H -0.239442 0.404079 0.339553 0.102 Uiso 1 1 calc R U . . .
H25B H -0.194187 0.328215 0.269651 0.102 Uiso 1 1 calc R U . . .
C26 C 0.2464(2) 0.2414(3) 0.53898(12) 0.0428(5) Uani 1 1 d . . . . .
H26 H 0.279(2) 0.335(2) 0.5268(11) 0.036(6) Uiso 1 1 d . . . . .
C27 C 0.2268(3) 0.2225(3) 0.61847(13) 0.0548(6) Uani 1 1 d . . . . .
C28 C 0.5127(3) 0.1980(4) 0.49810(18) 0.0892(11) Uani 1 1 d . . . . .
H28A H 0.574483 0.131813 0.472691 0.134 Uiso 1 1 calc R U . . .
H28B H 0.557156 0.210041 0.540319 0.134 Uiso 1 1 calc R U . . .
H28C H 0.509737 0.288540 0.469544 0.134 Uiso 1 1 calc R U . . .
C15 C 0.3920(3) 0.4224(3) 0.30998(13) 0.0547(6) Uani 1 1 d . . . . .
H15 H 0.470(3) 0.393(3) 0.2741(14) 0.062(7) Uiso 1 1 d . . . . .

loop_
_atom_site_aniso_label
_atom_site_aniso_U_11
_atom_site_aniso_U_22
_atom_site_aniso_U_33
_atom_site_aniso_U_23
_atom_site_aniso_U_13
_atom_site_aniso_U_12
F1 0.169(2) 0.133(2) 0.0922(15) 0.0501(14) -0.0449(15) -0.0579(18)
O1 0.0574(10) 0.0512(11) 0.0668(11) -0.0036(8) 0.0048(9) 0.0007(8)
N1 0.0383(9) 0.0602(13) 0.0455(11) 0.0030(9) 0.0075(8) -0.0036(9)
C1 0.0490(14) 0.091(2) 0.0510(15) -0.0101(14) 0.0046(12) 0.0112(15)
F2 0.1406(19) 0.168(2) 0.0590(11) -0.0406(13) -0.0272(12) 0.0683(17)
O2 0.0449(10) 0.1071(17) 0.0902(15) 0.0150(12) -0.0099(10) -0.0166(11)
N2 0.0364(9) 0.0559(12) 0.0352(9) -0.0049(9) -0.0012(8) 0.0024(9)
C2 0.083(2) 0.085(2) 0.0647(19) -0.0267(17) -0.0090(16) 0.0316(19)
C3 0.101(2) 0.0588(19) 0.0682(19) -0.0181(15) -0.0185(18) 0.0139(17)
F3 0.0772(12) 0.171(2) 0.0729(12) -0.0013(12) -0.0372(10) 0.0159(13)
N3 0.0380(9) 0.0527(11) 0.0410(10) -0.0089(8) 0.0069(8) -0.0016(8)
O3 0.0524(9) 0.0430(9) 0.0567(10) -0.0091(7) 0.0019(8) -0.0051(7)
F5 0.1501(19) 0.1064(15) 0.0558(10) 0.0220(10) -0.0256(11) -0.0511(14)
C5 0.0386(11) 0.0568(14) 0.0383(11) -0.0052(10) -0.0040(9) 0.0000(10)
C4 0.0614(15) 0.0580(16) 0.0476(14) -0.0097(12) -0.0085(12) 0.0004(13)
F4 0.1142(15) 0.1324(17) 0.0612(11) -0.0440(11) -0.0160(10) 0.0399(13)
N4 0.0344(8) 0.0420(10) 0.0327(9) -0.0027(7) -0.0002(7) -0.0056(8)
O4 0.0350(8) 0.0851(13) 0.0685(11) -0.0272(10) -0.0064(8) 0.0081(8)
C6 0.0341(10) 0.0508(13) 0.0364(11) -0.0012(9) 0.0010(8) -0.0022(9)
F6 0.0721(11) 0.1467(18) 0.0650(11) -0.0235(11) -0.0319(9) -0.0058(11)
C7 0.0351(10) 0.0546(14) 0.0435(12) 0.0017(10) -0.0012(9) 0.0009(10)
C8 0.0487(15) 0.086(2) 0.0638(19) 0.0128(16) 0.0090(14) -0.0160(15)
C9 0.0345(11) 0.0751(18) 0.0426(13) -0.0008(12) 0.0000(10) -0.0029(12)
C00I 0.0348(10) 0.0542(13) 0.0369(11) -0.0034(9) -0.0024(8) -0.0066(9)
C00O 0.0358(11) 0.0654(16) 0.0381(11) -0.0026(10) -0.0019(9) 0.0053(10)
C14 0.0368(15) 0.227(5) 0.110(3) 0.005(3) -0.0023(17) -0.006(2)
C10A 0.047(3) 0.071(4) 0.052(3) 0.003(3) -0.005(2) -0.005(4)
C11A 0.071(3) 0.108(6) 0.062(3) -0.012(3) -0.018(3) -0.006(3)
C10B 0.038(4) 0.061(7) 0.041(5) 0.001(5) -0.005(4) -0.009(6)
C11B 0.050(5) 0.088(8) 0.054(5) -0.001(5) -0.017(4) 0.003(5)
C13 0.0596(15) 0.0717(18) 0.0578(16) -0.0059(14) -0.0213(13) 0.0055(14)
C12 0.0405(12) 0.0619(15) 0.0466(13) -0.0068(11) -0.0051(10) 0.0031(11)
C16 0.0613(16) 0.0642(17) 0.0559(15) 0.0082(13) -0.0014(13) -0.0273(14)
C17 0.0694(17) 0.0474(15) 0.0573(15) 0.0013(12) -0.0140(13) -0.0153(13)
C18 0.0486(12) 0.0467(13) 0.0447(12) -0.0017(10) -0.0035(10) -0.0051(11)
C19 0.0327(10) 0.0444(12) 0.0354(10) -0.0007(9) -0.0027(8) -0.0052(9)
C20 0.0312(9) 0.0395(11) 0.0343(10) -0.0029(8) -0.0002(8) -0.0032(8)
C21 0.0357(10) 0.0461(13) 0.0372(11) -0.0069(9) -0.0014(8) -0.0025(9)
C22 0.0569(15) 0.0759(19) 0.0632(17) -0.0236(14) 0.0150(13) 0.0036(14)
C23 0.0332(10) 0.0523(14) 0.0423(12) -0.0014(11) -0.0020(9) -0.0051(10)
C24 0.0444(12) 0.0749(18) 0.0523(14) -0.0068(13) -0.0076(11) -0.0062(12)
C25 0.081(2) 0.108(3) 0.0659(19) 0.0041(18) -0.0251(17) -0.0092(19)
C26 0.0387(11) 0.0446(13) 0.0453(12) -0.0055(10) -0.0052(9) -0.0035(10)
C27 0.0561(14) 0.0634(16) 0.0480(14) -0.0124(12) -0.0130(11) -0.0026(13)
C28 0.0367(13) 0.144(3) 0.088(2) -0.020(2) -0.0039(14) -0.0034(17)
C15 0.0414(12) 0.0730(18) 0.0457(13) 0.0008(12) 0.0055(10) -0.0135(12)

loop_
_atom_type_symbol
_atom_type_description
_atom_type_scat_dispersion_real
_atom_type_scat_dispersion_imag
_atom_type_scat_source
C C 0.0033 0.0016 'International Tables Vol C Tables 4.2.6.8 and 6.1.1.4'
H H 0.0000 0.0000 'International Tables Vol C Tables 4.2.6.8 and 6.1.1.4'
N N 0.0061 0.0033 'International Tables Vol C Tables 4.2.6.8 and 6.1.1.4'
O O 0.0106 0.0060 'International Tables Vol C Tables 4.2.6.8 and 6.1.1.4'
F F 0.0171 0.0103 'International Tables Vol C Tables 4.2.6.8 and 6.1.1.4'

loop_
_geom_angle_atom_site_label_1
_geom_angle_atom_site_label_2
_geom_angle_atom_site_label_3
_geom_angle
_geom_angle_site_symmetry_1
_geom_angle_site_symmetry_3
_geom_angle_publ_flag
C7 N1 C00O 110.93(18) . . ?
C7 N1 C8 123.1(2) . . ?
C00O N1 C8 125.7(2) . . ?
C2 C1 C00O 117.5(3) . . ?
C2 C1 H1 124.2(18) . . ?
C00O C1 H1 118.3(19) . . ?
C12 O2 C14 114.0(3) . . ?
C12 N2 C6 117.34(17) . . ?
C12 N2 H2N 109.4(16) . . ?
C6 N2 H2N 114.1(16) . . ?
C1 C2 C3 121.8(3) . . ?
C1 C2 H2 120(2) . . ?
C3 C2 H2 118(2) . . ?
C4 C3 C2 120.3(3) . . ?
C4 C3 H3 118.9(19) . . ?
C2 C3 H3 120.8(19) . . ?
C21 N3 C00I 110.84(17) . . ?
C21 N3 C22 123.8(2) . . ?
C00I N3 C22 125.16(19) . . ?
C4 C5 C00O 120.1(2) . . ?
C4 C5 C6 130.9(2) . . ?
C00O C5 C6 109.0(2) . . ?
C5 C4 C3 118.6(3) . . ?
C5 C4 H4 120.7(17) . . ?
C3 C4 H4 120.6(17) . . ?
C26 N4 C20 116.91(16) . . ?
C26 N4 H4N 111.2(14) . . ?
C20 N4 H4N 110.1(14) . . ?
C26 O4 C28 115.7(2) . . ?
N2 C6 C5 112.83(18) . . ?
N2 C6 C9 106.44(16) . . ?
C5 C6 C9 113.7(2) . . ?
N2 C6 C7 112.88(18) . . ?
C5 C6 C7 101.82(16) . . ?
C9 C6 C7 109.28(19) . . ?
O1 C7 N1 125.3(2) . . ?
O1 C7 C6 126.6(2) . . ?
N1 C7 C6 108.1(2) . . ?
N1 C8 H8C 116(2) . . ?
N1 C8 H8A 110.0(17) . . ?
H8C C8 H8A 106(3) . . ?
N1 C8 H8B 111(2) . . ?
H8C C8 H8B 107(3) . . ?
H8A C8 H8B 106(3) . . ?
C6 C9 H9B 109.6(16) . . ?
C6 C9 H9A 104.7(14) . . ?
H9B C9 H9A 108(2) . . ?
C15 C00I C19 121.2(2) . . ?
C15 C00I N3 128.7(2) . . ?
C19 C00I N3 110.13(18) . . ?
C1 C00O C5 121.6(3) . . ?
C1 C00O N1 128.2(2) . . ?
C5 C00O N1 110.15(19) . . ?
O2 C14 H14A 109.5 . . ?
O2 C14 H14B 109.5 . . ?
H14A C14 H14B 109.5 . . ?
O2 C14 H14C 109.5 . . ?
H14A C14 H14C 109.5 . . ?
H14B C14 H14C 109.5 . . ?
F2 C13 F1 105.3(3) . . ?
F2 C13 F3 106.8(2) . . ?
F1 C13 F3 106.2(2) . . ?
F2 C13 C12 113.7(2) . . ?
F1 C13 C12 112.0(2) . . ?
F3 C13 C12 112.4(2) . . ?
O2 C12 N2 113.9(2) . . ?
O2 C12 C13 108.5(2) . . ?
N2 C12 C13 108.38(19) . . ?
O2 C12 H12 103.7(12) . . ?
N2 C12 H12 115.0(12) . . ?
C13 C12 H12 107.0(12) . . ?
C17 C16 C15 121.9(2) . . ?
C17 C16 H16 115.9(17) . . ?
C15 C16 H16 122.1(17) . . ?
C16 C17 C18 119.9(3) . . ?
C16 C17 H17 119.9(16) . . ?
C18 C17 H17 120.2(16) . . ?
C19 C18 C17 119.3(2) . . ?
C19 C18 H18 123.4(15) . . ?
C17 C18 H18 117.3(15) . . ?
C18 C19 C00I 120.3(2) . . ?
C18 C19 C20 130.75(19) . . ?
C00I C19 C20 108.92(18) . . ?
N4 C20 C19 112.57(17) . . ?
N4 C20 C23 107.45(15) . . ?
C19 C20 C23 113.50(17) . . ?
N4 C20 C21 112.63(16) . . ?
C19 C20 C21 101.66(15) . . ?
C23 C20 C21 109.03(17) . . ?
O3 C21 N3 125.3(2) . . ?
O3 C21 C20 126.25(18) . . ?
N3 C21 C20 108.43(18) . . ?
N3 C22 H22A 109.5 . . ?
N3 C22 H22B 109.5 . . ?
H22A C22 H22B 109.5 . . ?
N3 C22 H22C 109.5 . . ?
H22A C22 H22C 109.5 . . ?
H22B C22 H22C 109.5 . . ?
C24 C23 C20 114.37(18) . . ?
C24 C23 H23B 109.0(13) . . ?
C20 C23 H23B 109.6(13) . . ?
C24 C23 H23A 111.5(14) . . ?
C20 C23 H23A 105.5(13) . . ?
H23B C23 H23A 106.6(19) . . ?
C25 C24 C23 127.0(3) . . ?
C25 C24 H24 116.5 . . ?
C23 C24 H24 116.5 . . ?
C24 C25 H25A 120.0 . . ?
C24 C25 H25B 120.0 . . ?
H25A C25 H25B 120.0 . . ?
O4 C26 N4 113.41(18) . . ?
O4 C26 C27 108.70(19) . . ?
N4 C26 C27 108.66(18) . . ?
O4 C26 H26 112.1(13) . . ?
N4 C26 H26 109.2(13) . . ?
C27 C26 H26 104.4(13) . . ?
F5 C27 F4 106.0(2) . . ?
F5 C27 F6 106.2(2) . . ?
F4 C27 F6 106.3(2) . . ?
F5 C27 C26 113.2(2) . . ?
F4 C27 C26 112.8(2) . . ?
F6 C27 C26 111.8(2) . . ?
O4 C28 H28A 109.5 . . ?
O4 C28 H28B 109.5 . . ?
H28A C28 H28B 109.5 . . ?
O4 C28 H28C 109.5 . . ?
H28A C28 H28C 109.5 . . ?
H28B C28 H28C 109.5 . . ?
C00I C15 C16 117.5(2) . . ?
C00I C15 H15 121.8(16) . . ?
C16 C15 H15 120.6(16) . . ?

loop_
_geom_bond_atom_site_label_1
_geom_bond_atom_site_label_2
_geom_bond_distance
_geom_bond_site_symmetry_2
_geom_bond_publ_flag
F1 C13 1.317(3) . ?
O1 C7 1.221(3) . ?
N1 C7 1.364(3) . ?
N1 C00O 1.405(3) . ?
N1 C8 1.446(3) . ?
C1 C2 1.361(5) . ?
C1 C00O 1.383(3) . ?
C1 H1 0.91(3) . ?
F2 C13 1.298(3) . ?
O2 C12 1.408(3) . ?
O2 C14 1.449(4) . ?
N2 C12 1.418(3) . ?
N2 C6 1.467(3) . ?
N2 H2N 0.84(2) . ?
C2 C3 1.387(5) . ?
C2 H2 1.00(4) . ?
C3 C4 1.383(4) . ?
C3 H3 0.95(3) . ?
F3 C13 1.321(3) . ?
N3 C21 1.367(3) . ?
N3 C00I 1.404(3) . ?
N3 C22 1.449(3) . ?
O3 C21 1.217(3) . ?
F5 C27 1.308(3) . ?
C5 C4 1.371(4) . ?
C5 C00O 1.390(3) . ?
C5 C6 1.501(3) . ?
C4 H4 0.90(3) . ?
F4 C27 1.321(3) . ?
N4 C26 1.424(3) . ?
N4 C20 1.464(3) . ?
N4 H4N 0.86(2) . ?
O4 C26 1.404(3) . ?
O4 C28 1.435(3) . ?
C6 C9 1.547(3) . ?
C6 C7 1.553(3) . ?
F6 C27 1.328(3) . ?
C8 H8C 0.91(4) . ?
C8 H8A 0.98(3) . ?
C8 H8B 0.96(4) . ?
C9 C10A 1.497(7) . ?
C9 C10B 1.537(11) . ?
C9 H9B 0.97(3) . ?
C9 H9A 0.96(3) . ?
C00I C15 1.382(3) . ?
C00I C19 1.395(3) . ?
C14 H14A 0.9600 . ?
C14 H14B 0.9600 . ?
C14 H14C 0.9600 . ?
C13 C12 1.519(4) . ?
C12 H12 1.04(2) . ?
C16 C17 1.375(4) . ?
C16 C15 1.389(4) . ?
C16 H16 0.96(3) . ?
C17 C18 1.391(3) . ?
C17 H17 0.94(3) . ?
C18 C19 1.369(3) . ?
C18 H18 1.01(3) . ?
C19 C20 1.507(3) . ?
C20 C23 1.539(3) . ?
C20 C21 1.550(3) . ?
C22 H22A 0.9600 . ?
C22 H22B 0.9600 . ?
C22 H22C 0.9600 . ?
C23 C24 1.489(3) . ?
C23 H23B 0.98(2) . ?
C23 H23A 0.99(2) . ?
C24 C25 1.271(4) . ?
C24 H24 0.9300 . ?
C25 H25A 0.9300 . ?
C25 H25B 0.9300 . ?
C26 C27 1.515(3) . ?
C26 H26 0.93(2) . ?
C28 H28A 0.9600 . ?
C28 H28B 0.9600 . ?
C28 H28C 0.9600 . ?
C15 H15 0.98(3) . ?

loop_
_geom_torsion_atom_site_label_1
_geom_torsion_atom_site_label_2
_geom_torsion_atom_site_label_3
_geom_torsion_atom_site_label_4
_geom_torsion
_geom_torsion_site_symmetry_1
_geom_torsion_site_symmetry_2
_geom_torsion_site_symmetry_3
_geom_torsion_site_symmetry_4
_geom_torsion_publ_flag
C00O C1 C2 C3 0.0(5) . . . . ?
C1 C2 C3 C4 1.0(5) . . . . ?
C00O C5 C4 C3 0.4(4) . . . . ?
C6 C5 C4 C3 178.9(2) . . . . ?
C2 C3 C4 C5 -1.2(4) . . . . ?
C12 N2 C6 C5 48.0(3) . . . . ?
C12 N2 C6 C9 173.3(2) . . . . ?
C12 N2 C6 C7 -66.8(3) . . . . ?
C4 C5 C6 N2 59.0(3) . . . . ?
C00O C5 C6 N2 -122.5(2) . . . . ?
C4 C5 C6 C9 -62.4(3) . . . . ?
C00O C5 C6 C9 116.2(2) . . . . ?
C4 C5 C6 C7 -179.8(2) . . . . ?
C00O C5 C6 C7 -1.2(2) . . . . ?
C00O N1 C7 O1 -179.6(2) . . . . ?
C8 N1 C7 O1 5.3(4) . . . . ?
C00O N1 C7 C6 -0.6(2) . . . . ?
C8 N1 C7 C6 -175.7(2) . . . . ?
N2 C6 C7 O1 -58.7(3) . . . . ?
C5 C6 C7 O1 -179.9(2) . . . . ?
C9 C6 C7 O1 59.6(3) . . . . ?
N2 C6 C7 N1 122.3(2) . . . . ?
C5 C6 C7 N1 1.1(2) . . . . ?
C9 C6 C7 N1 -119.5(2) . . . . ?
C21 N3 C00I C15 179.9(2) . . . . ?
C22 N3 C00I C15 4.9(4) . . . . ?
C21 N3 C00I C19 -0.5(2) . . . . ?
C22 N3 C00I C19 -175.6(2) . . . . ?
C2 C1 C00O C5 -0.8(4) . . . . ?
C2 C1 C00O N1 -179.8(2) . . . . ?
C4 C5 C00O C1 0.6(4) . . . . ?
C6 C5 C00O C1 -178.2(2) . . . . ?
C4 C5 C00O N1 179.7(2) . . . . ?
C6 C5 C00O N1 1.0(2) . . . . ?
C7 N1 C00O C1 178.8(2) . . . . ?
C8 N1 C00O C1 -6.2(4) . . . . ?
C7 N1 C00O C5 -0.2(3) . . . . ?
C8 N1 C00O C5 174.7(2) . . . . ?
C14 O2 C12 N2 -142.2(3) . . . . ?
C14 O2 C12 C13 96.9(3) . . . . ?
C6 N2 C12 O2 61.9(3) . . . . ?
C6 N2 C12 C13 -177.2(2) . . . . ?
F2 C13 C12 O2 71.9(3) . . . . ?
F1 C13 C12 O2 -169.0(2) . . . . ?
F3 C13 C12 O2 -49.6(3) . . . . ?
F2 C13 C12 N2 -52.3(3) . . . . ?
F1 C13 C12 N2 66.9(3) . . . . ?
F3 C13 C12 N2 -173.7(2) . . . . ?
C15 C16 C17 C18 0.2(4) . . . . ?
C16 C17 C18 C19 -0.3(4) . . . . ?
C17 C18 C19 C00I 0.2(3) . . . . ?
C17 C18 C19 C20 -178.8(2) . . . . ?
C15 C00I C19 C18 0.0(3) . . . . ?
N3 C00I C19 C18 -179.62(19) . . . . ?
C15 C00I C19 C20 179.2(2) . . . . ?
N3 C00I C19 C20 -0.4(2) . . . . ?
C26 N4 C20 C19 -47.1(2) . . . . ?
C26 N4 C20 C23 -172.78(19) . . . . ?
C26 N4 C20 C21 67.1(2) . . . . ?
C18 C19 C20 N4 -59.1(3) . . . . ?
C00I C19 C20 N4 121.78(18) . . . . ?
C18 C19 C20 C23 63.2(3) . . . . ?
C00I C19 C20 C23 -115.9(2) . . . . ?
C18 C19 C20 C21 -179.9(2) . . . . ?
C00I C19 C20 C21 1.0(2) . . . . ?
C00I N3 C21 O3 179.7(2) . . . . ?
C22 N3 C21 O3 -5.2(4) . . . . ?
C00I N3 C21 C20 1.2(2) . . . . ?
C22 N3 C21 C20 176.3(2) . . . . ?
N4 C20 C21 O3 59.5(3) . . . . ?
C19 C20 C21 O3 -179.8(2) . . . . ?
C23 C20 C21 O3 -59.7(3) . . . . ?
N4 C20 C21 N3 -122.03(18) . . . . ?
C19 C20 C21 N3 -1.3(2) . . . . ?
C23 C20 C21 N3 118.80(18) . . . . ?
N4 C20 C23 C24 -177.6(2) . . . . ?
C19 C20 C23 C24 57.3(3) . . . . ?
C21 C20 C23 C24 -55.2(3) . . . . ?
C20 C23 C24 C25 -125.4(3) . . . . ?
C28 O4 C26 N4 142.7(2) . . . . ?
C28 O4 C26 C27 -96.4(3) . . . . ?
C20 N4 C26 O4 -58.8(3) . . . . ?
C20 N4 C26 C27 -179.81(19) . . . . ?
O4 C26 C27 F5 -67.2(3) . . . . ?
N4 C26 C27 F5 56.6(3) . . . . ?
O4 C26 C27 F4 172.4(2) . . . . ?
N4 C26 C27 F4 -63.8(3) . . . . ?
O4 C26 C27 F6 52.6(3) . . . . ?
N4 C26 C27 F6 176.4(2) . . . . ?
C19 C00I C15 C16 0.0(3) . . . . ?
N3 C00I C15 C16 179.5(2) . . . . ?
C17 C16 C15 C00I -0.1(4) . . . . ?
